data_7105991
loop_
_publ_author_name
'Jiao-Min Lin'
'Wen-Bin Chen'
'Xue-Mei Lin'
'An-Hui Lin'
'Chang-Yan Ma'
'Wen Dong'
'Chang-En Tian'

_publ_section_title
;
 Syntheses, structures and multi-photoluminescence images with confocal
 microscopy for three 5,5?-azotetrazolate(AZT) based Zn(II) and Ni(II)
 complexes
;
_journal_name_full Chem.Commun.
_journal_page_first 2402
_journal_paper_doi 10.1039/c0cc03720f
_journal_volume 47
_journal_year 2011
_chemical_formula_sum 'C10 H30 N26 O2 Zn'
_chemical_formula_weight 611.99
_chemical_name_systematic
;
?
;
_space_group_IT_number 54
_symmetry_cell_setting orthorhombic
_symmetry_space_group_name_Hall '-P 2a 2ac'
_symmetry_space_group_name_H-M 'P c c a'
_atom_sites_solution_hydrogens geom
_atom_sites_solution_primary direct
_atom_sites_solution_secondary difmap
_audit_creation_method SHELXL-97
_cell_angle_alpha 90.00
_cell_angle_beta 90.00
_cell_angle_gamma 90.00
_cell_formula_units_Z 4
_cell_length_a 23.7645(6)
_cell_length_b 7.2375(2)
_cell_length_c 14.5854(4)
_cell_measurement_reflns_used 3059
_cell_measurement_temperature 296(2)
_cell_measurement_theta_max 26.500
_cell_measurement_theta_min 1.71
_cell_volume 2508.62(12)
_computing_cell_refinement 'Bruker SMART'
_computing_data_collection 'Bruker SMART'
_computing_data_reduction 'Bruker SMART'
_computing_molecular_graphics 'Bruker SHELXTL'
_computing_publication_material 'Bruker SHELXTL'
_computing_structure_refinement 'SHELXL-97 (Sheldrick, 1997)'
_computing_structure_solution 'SHELXS-97 (Sheldrick, 1990)'
_diffrn_ambient_temperature 296(2)
_diffrn_detector_area_resol_mean none
_diffrn_measured_fraction_theta_full 0.992
_diffrn_measured_fraction_theta_max 0.992
_diffrn_measurement_device_type 'CCD area detector'
_diffrn_measurement_method 'phi and omega scans'
_diffrn_radiation_monochromator graphite
_diffrn_radiation_source 'fine-focus sealed tube'
_diffrn_radiation_type MoK\a
_diffrn_radiation_wavelength 0.71073
_diffrn_reflns_av_R_equivalents 0.0316
_diffrn_reflns_av_sigmaI/netI 0.0262
_diffrn_reflns_limit_h_max 29
_diffrn_reflns_limit_h_min -28
_diffrn_reflns_limit_k_max 9
_diffrn_reflns_limit_k_min -6
_diffrn_reflns_limit_l_max 15
_diffrn_reflns_limit_l_min -18
_diffrn_reflns_number 11035
_diffrn_reflns_theta_full 26.50
_diffrn_reflns_theta_max 26.50
_diffrn_reflns_theta_min 1.71
_diffrn_standards_decay_% none
_diffrn_standards_interval_count none
_diffrn_standards_interval_time none
_diffrn_standards_number none
_exptl_absorpt_coefficient_mu 1.047
_exptl_absorpt_correction_T_max 0.876
_exptl_absorpt_correction_T_min 0.786
_exptl_absorpt_correction_type empirical
_exptl_absorpt_process_details SADABS
_exptl_crystal_colour yellow
_exptl_crystal_density_diffrn 1.620
_exptl_crystal_density_meas ?
_exptl_crystal_density_method 'not measured'
_exptl_crystal_description block
_exptl_crystal_F_000 1272
_exptl_crystal_size_max 0.240
_exptl_crystal_size_mid 0.192
_exptl_crystal_size_min 0.126
_refine_diff_density_max 0.296
_refine_diff_density_min -0.253
_refine_diff_density_rms 0.052
_refine_ls_extinction_method none
_refine_ls_goodness_of_fit_ref 1.036
_refine_ls_hydrogen_treatment mixed
_refine_ls_matrix_type full
_refine_ls_number_parameters 206
_refine_ls_number_reflns 2582
_refine_ls_number_restraints 3
_refine_ls_restrained_S_all 1.036
_refine_ls_R_factor_all 0.0438
_refine_ls_R_factor_gt 0.0296
_refine_ls_shift/su_max 0.001
_refine_ls_shift/su_mean 0.000
_refine_ls_structure_factor_coef Fsqd
_refine_ls_weighting_details 'calc w=1/[\s^2^(Fo^2^)+(0.0394P)^2^+0.8181P] where P=(Fo^2^+2Fc^2^)/3'
_refine_ls_weighting_scheme calc
_refine_ls_wR_factor_gt 0.0732
_refine_ls_wR_factor_ref 0.0812
_reflns_number_gt 2001
_reflns_number_total 2603
_reflns_threshold_expression >2sigma(I)
_cod_data_source_file C0CC03720F.TXT
_cod_data_source_block Zn2
_cod_depositor_comments
;
The following automatic conversions were performed:

'_exptl_crystal_density_meas' value 'not measured' was changed to '?'
- the value is perceived as not measured.

Automatic conversion script
Id: cif_fix_values 3008 2015-01-20 13:52:24Z robertas 
;
_cod_original_sg_symbol_H-M Pcca
_cod_database_code 7105991

loop_
_symmetry_equiv_pos_as_xyz
'x, y, z'
'-x+1/2, -y, z'
'-x, y, -z+1/2'
'x+1/2, -y, -z+1/2'
'-x, -y, -z'
'x-1/2, y, -z'
'x, -y, z-1/2'
'-x-1/2, y, z-1/2'

loop_
_atom_site_label
_atom_site_type_symbol
_atom_site_fract_x
_atom_site_fract_y
_atom_site_fract_z
_atom_site_U_iso_or_equiv
_atom_site_adp_type
_atom_site_occupancy
_atom_site_symmetry_multiplicity
_atom_site_calc_flag
_atom_site_refinement_flags
_atom_site_disorder_assembly
_atom_site_disorder_group
Zn1 Zn 0.5000 0.71384(5) 1.2500 0.02933(12) Uani 1 2 d S . .
C1 C 0.67997(8) 0.7453(3) 1.18755(14) 0.0290(4) Uani 1 1 d . . .
C2 C 0.82680(8) 0.7770(3) 1.17434(14) 0.0299(4) Uani 1 1 d . . .
C3 C 0.44722(8) 0.6126(3) 1.07632(13) 0.0324(5) Uani 1 1 d . . .
H3A H 0.4086 0.6275 1.0966 0.039 Uiso 1 1 calc R . .
H3B H 0.4470 0.5398 1.0205 0.039 Uiso 1 1 calc R . .
C4 C 0.47282(9) 0.8001(3) 1.05742(13) 0.0337(5) Uani 1 1 d . . .
H4A H 0.5090 0.7847 1.0277 0.040 Uiso 1 1 calc R . .
H4B H 0.4485 0.8690 1.0163 0.040 Uiso 1 1 calc R . .
N1 N 0.65993(7) 0.7173(3) 1.10346(12) 0.0423(5) Uani 1 1 d . . .
N2 N 0.60439(7) 0.7019(3) 1.11509(12) 0.0438(5) Uani 1 1 d . . .
N3 N 0.59263(7) 0.7212(2) 1.20282(12) 0.0315(4) Uani 1 1 d . . .
N4 N 0.63969(7) 0.7490(2) 1.25033(11) 0.0327(4) Uani 1 1 d . . .
N5 N 0.73648(7) 0.7634(2) 1.21393(12) 0.0335(4) Uani 1 1 d . . .
N6 N 0.77009(7) 0.7662(2) 1.14746(12) 0.0333(4) Uani 1 1 d . . .
N7 N 0.86639(7) 0.7997(3) 1.11093(12) 0.0374(4) Uani 1 1 d . . .
N8 N 0.91458(7) 0.8017(3) 1.15800(13) 0.0403(4) Uani 1 1 d . . .
N9 N 0.90355(8) 0.7796(3) 1.24615(12) 0.0390(4) Uani 1 1 d . . .
N10 N 0.84802(8) 0.7640(3) 1.25815(11) 0.0358(4) Uani 1 1 d . . .
N11 N 0.47986(6) 0.5157(2) 1.14746(10) 0.0300(4) Uani 1 1 d . . .
H11A H 0.5115 0.4678 1.1233 0.036 Uiso 1 1 calc R . .
H11B H 0.4594 0.4231 1.1717 0.036 Uiso 1 1 calc R . .
N12 N 0.48012(7) 0.9041(2) 1.14388(10) 0.0299(4) Uani 1 1 d . . .
H12A H 0.4482 0.9651 1.1577 0.036 Uiso 1 1 calc R . .
H12B H 0.5080 0.9873 1.1377 0.036 Uiso 1 1 calc R . .
C5 C 0.7281(2) 0.5388(7) 0.9547(4) 0.0475(14) Uani 0.50 1 d P . 1
H5A H 0.7059 0.4667 0.9130 0.057 Uiso 0.50 1 d PR . 1
H5B H 0.7129 0.5155 1.0146 0.057 Uiso 0.50 1 d PR . 1
N13 N 0.7131(8) 0.727(3) 0.9283(12) 0.025(3) Uani 0.50 1 d P A 1
H13A H 0.6920 0.7368 0.8774 0.030 Uiso 0.50 1 d PR A 1
H13B H 0.7441 0.7975 0.9222 0.030 Uiso 0.50 1 d PR A 1
H13F H 0.695(2) 0.769(7) 0.968(4) 0.030 Uiso 0.50 1 d P B 1
C5' C 0.7265(2) 0.5376(7) 0.8990(4) 0.0425(13) Uani 0.50 1 d P A -1
H5'A H 0.7103 0.5162 0.8397 0.051 Uiso 0.50 1 d PR A -1
H5'B H 0.7043 0.4697 0.9426 0.051 Uiso 0.50 1 d PR A -1
N13' N 0.7185(9) 0.739(3) 0.9288(13) 0.037(4) Uani 0.50 1 d P A -1
H13E H 0.6976 0.7458 0.9802 0.044 Uiso 0.50 1 d PR A -1
H13C H 0.7012 0.7977 0.8824 0.044 Uiso 0.50 1 d PR A -1
H13D H 0.7524 0.7909 0.9378 0.044 Uiso 0.50 1 d PR A -1
O1 O 0.82413(7) 0.9010(2) 0.93024(12) 0.0401(4) Uani 1 1 d D . .
H9 H 0.8411(11) 0.875(4) 0.9775(12) 0.077(10) Uiso 1 1 d D . .
H10 H 0.8408(11) 0.864(4) 0.8869(12) 0.067(10) Uiso 1 1 d D . .

loop_
_atom_site_aniso_label
_atom_site_aniso_U_11
_atom_site_aniso_U_22
_atom_site_aniso_U_33
_atom_site_aniso_U_23
_atom_site_aniso_U_13
_atom_site_aniso_U_12
Zn1 0.0315(2) 0.0347(2) 0.02171(17) 0.000 -0.00404(13) 0.000
C1 0.0203(9) 0.0392(12) 0.0275(10) 0.0006(8) 0.0010(8) -0.0014(8)
C2 0.0220(10) 0.0374(11) 0.0305(11) -0.0001(8) 0.0005(8) -0.0009(8)
C3 0.0243(10) 0.0459(13) 0.0270(9) -0.0063(9) -0.0031(8) -0.0009(8)
C4 0.0271(11) 0.0510(13) 0.0229(10) 0.0038(9) -0.0024(8) 0.0002(9)
N1 0.0198(9) 0.0785(14) 0.0286(9) -0.0018(9) 0.0023(7) -0.0037(9)
N2 0.0224(9) 0.0778(15) 0.0313(9) -0.0039(9) 0.0008(8) -0.0028(9)
N3 0.0211(8) 0.0434(10) 0.0302(9) -0.0009(8) 0.0013(7) -0.0010(7)
N4 0.0213(9) 0.0488(11) 0.0281(9) -0.0006(8) 0.0013(7) -0.0018(7)
N5 0.0220(9) 0.0490(11) 0.0295(9) 0.0007(8) 0.0008(8) -0.0020(7)
N6 0.0212(8) 0.0486(11) 0.0300(9) 0.0004(8) 0.0022(7) -0.0021(7)
N7 0.0222(9) 0.0592(12) 0.0309(9) 0.0022(8) 0.0023(8) -0.0024(8)
N8 0.0237(9) 0.0574(12) 0.0400(10) 0.0027(9) 0.0006(8) -0.0015(8)
N9 0.0239(9) 0.0537(11) 0.0392(10) 0.0026(9) -0.0035(8) -0.0017(8)
N10 0.0243(9) 0.0525(11) 0.0308(9) 0.0013(8) -0.0018(7) -0.0013(7)
N11 0.0243(8) 0.0368(9) 0.0290(8) -0.0024(7) 0.0035(7) 0.0006(7)
N12 0.0240(8) 0.0356(9) 0.0301(8) 0.0029(7) 0.0005(7) -0.0007(7)
C5 0.044(3) 0.033(3) 0.065(3) 0.004(3) 0.023(3) 0.007(2)
N13 0.016(3) 0.031(5) 0.028(5) -0.007(4) 0.005(3) -0.002(3)
C5' 0.050(3) 0.027(3) 0.051(3) -0.007(3) -0.023(3) 0.006(2)
N13' 0.039(7) 0.027(5) 0.045(7) 0.010(4) 0.000(5) 0.014(5)
O1 0.0404(9) 0.0423(10) 0.0376(9) 0.0008(8) 0.0001(8) 0.0084(7)

loop_
_atom_type_symbol
_atom_type_description
_atom_type_scat_dispersion_real
_atom_type_scat_dispersion_imag
_atom_type_scat_source
C C 0.0033 0.0016 'International Tables Vol C Tables 4.2.6.8 and 6.1.1.4'
H H 0.0000 0.0000 'International Tables Vol C Tables 4.2.6.8 and 6.1.1.4'
N N 0.0061 0.0033 'International Tables Vol C Tables 4.2.6.8 and 6.1.1.4'
O O 0.0106 0.0060 'International Tables Vol C Tables 4.2.6.8 and 6.1.1.4'
Zn Zn 0.2839 1.4301 'International Tables Vol C Tables 4.2.6.8 and 6.1.1.4'

loop_
_geom_angle_atom_site_label_1
_geom_angle_atom_site_label_2
_geom_angle_atom_site_label_3
_geom_angle
_geom_angle_site_symmetry_1
_geom_angle_site_symmetry_3
_geom_angle_publ_flag
N12 Zn1 N12 99.20(9) 3_657 . ?
N12 Zn1 N11 177.92(6) 3_657 . ?
N12 Zn1 N11 82.81(6) . . ?
N12 Zn1 N11 82.81(6) 3_657 3_657 ?
N12 Zn1 N11 177.92(6) . 3_657 ?
N11 Zn1 N11 95.19(9) . 3_657 ?
N12 Zn1 N3 88.85(6) 3_657 3_657 ?
N12 Zn1 N3 89.44(6) . 3_657 ?
N11 Zn1 N3 90.60(6) . 3_657 ?
N11 Zn1 N3 91.18(6) 3_657 3_657 ?
N12 Zn1 N3 89.44(6) 3_657 . ?
N12 Zn1 N3 88.85(6) . . ?
N11 Zn1 N3 91.18(6) . . ?
N11 Zn1 N3 90.60(6) 3_657 . ?
N3 Zn1 N3 177.36(9) 3_657 . ?
N4 C1 N1 112.42(17) . . ?
N4 C1 N5 120.00(18) . . ?
N1 C1 N5 127.54(18) . . ?
N10 C2 N7 112.40(18) . . ?
N10 C2 N6 128.16(18) . . ?
N7 C2 N6 119.43(18) . . ?
N11 C3 C4 110.10(15) . . ?
N11 C3 H3A 109.6 . . ?
C4 C3 H3A 109.6 . . ?
N11 C3 H3B 109.6 . . ?
C4 C3 H3B 109.6 . . ?
H3A C3 H3B 108.2 . . ?
N12 C4 C3 110.40(15) . . ?
N12 C4 H4A 109.6 . . ?
C3 C4 H4A 109.6 . . ?
N12 C4 H4B 109.6 . . ?
C3 C4 H4B 109.6 . . ?
H4A C4 H4B 108.1 . . ?
C1 N1 N2 104.43(17) . . ?
N3 N2 N1 108.92(17) . . ?
N2 N3 N4 110.10(16) . . ?
N2 N3 Zn1 119.32(12) . . ?
N4 N3 Zn1 130.54(13) . . ?
C1 N4 N3 104.13(16) . . ?
N6 N5 C1 113.47(17) . . ?
N5 N6 C2 113.27(17) . . ?
C2 N7 N8 104.52(16) . . ?
N9 N8 N7 109.18(17) . . ?
N8 N9 N10 109.49(16) . . ?
C2 N10 N9 104.41(16) . . ?
C3 N11 Zn1 107.04(12) . . ?
C3 N11 H11A 110.3 . . ?
Zn1 N11 H11A 110.3 . . ?
C3 N11 H11B 110.3 . . ?
Zn1 N11 H11B 110.3 . . ?
H11A N11 H11B 108.6 . . ?
C4 N12 Zn1 108.49(12) . . ?
C4 N12 H12A 110.0 . . ?
Zn1 N12 H12A 110.0 . . ?
C4 N12 H12B 110.0 . . ?
Zn1 N12 H12B 110.0 . . ?
H12A N12 H12B 108.4 . . ?
C5' C5 C5 92.0(6) . 2_665 ?
C5' C5 N13 74.7(9) . . ?
C5 C5 N13 131.1(11) 2_665 . ?
C5' C5 N13' 75.8(10) . . ?
C5 C5 N13' 125.9(11) 2_665 . ?
N13 C5 N13' 5.5(16) . . ?
C5' C5 H5A 48.4 . . ?
C5 C5 H5A 103.1 2_665 . ?
N13 C5 H5A 102.0 . . ?
N13' C5 H5A 106.2 . . ?
C5' C5 H5B 152.9 . . ?
C5 C5 H5B 104.3 2_665 . ?
N13 C5 H5B 108.2 . . ?
N13' C5 H5B 109.8 . . ?
H5A C5 H5B 106.0 . . ?
C5' C5 H5'B 74.4 . . ?
C5 C5 H5'B 109.5 2_665 . ?
N13 C5 H5'B 111.5 . . ?
N13' C5 H5'B 116.8 . . ?
H5A C5 H5'B 26.3 . . ?
H5B C5 H5'B 79.7 . . ?
C5 N13 C5' 32.1(5) . . ?
C5 N13 H13A 115.1 . . ?
C5' N13 H13A 87.2 . . ?
C5 N13 H13B 110.7 . . ?
C5' N13 H13B 108.7 . . ?
H13A N13 H13B 109.4 . . ?
C5 N13 H13F 107(3) . . ?
C5' N13 H13F 134(3) . . ?
H13A N13 H13F 105.7 . . ?
H13B N13 H13F 108.2 . . ?
C5 N13 H13E 91.0 . . ?
C5' N13 H13E 119.8 . . ?
H13A N13 H13E 118.7 . . ?
H13B N13 H13E 110.8 . . ?
H13F N13 H13E 17.2 . . ?
C5 N13 H13C 144.2 . . ?
C5' N13 H13C 112.6 . . ?
H13A N13 H13C 32.3 . . ?
H13B N13 H13C 82.1 . . ?
H13F N13 H13C 99.2 . . ?
H13E N13 H13C 116.3 . . ?
C5 N13 H13D 99.1 . . ?
C5' N13 H13D 104.7 . . ?
H13A N13 H13D 124.8 . . ?
H13B N13 H13D 15.7 . . ?
H13F N13 H13D 103.3 . . ?
H13E N13 H13D 101.5 . . ?
H13C N13 H13D 97.6 . . ?
C5 C5' N13 73.1(9) . . ?
C5 C5' N13' 73.3(9) . . ?
N13 C5' N13' 5.4(16) . . ?
C5 C5' H5A 76.3 . . ?
N13 C5' H5A 115.1 . . ?
N13' C5' H5A 120.0 . . ?
C5 C5' H5'A 157.2 . . ?
N13 C5' H5'A 109.0 . . ?
N13' C5' H5'A 111.1 . . ?
H5A C5' H5'A 82.6 . . ?
C5 C5' H5'B 51.0 . . ?
N13 C5' H5'B 99.6 . . ?
N13' C5' H5'B 103.4 . . ?
H5A C5' H5'B 25.6 . . ?
H5'A C5' H5'B 107.1 . . ?
C5 N13' C5' 31.0(4) . . ?
C5 N13' H13A 105.9 . . ?
C5' N13' H13A 81.3 . . ?
C5 N13' H13B 116.9 . . ?
C5' N13' H13B 113.7 . . ?
H13A N13' H13B 115.6 . . ?
C5 N13' H13F 101(4) . . ?
C5' N13' H13F 122(5) . . ?
H13A N13' H13F 95.5 . . ?
H13B N13' H13F 119.2 . . ?
C5 N13' H13E 86.0 . . ?
C5' N13' H13E 111.0 . . ?
H13A N13' H13E 106.5 . . ?
H13B N13' H13E 121.5 . . ?
H13F N13' H13E 16.3 . . ?
C5 N13' H13C 135.3 . . ?
C5' N13' H13C 107.1 . . ?
H13A N13' H13C 30.3 . . ?
H13B N13' H13C 90.3 . . ?
H13F N13' H13C 94.8 . . ?
H13E N13' H13C 110.4 . . ?
C5 N13' H13D 103.3 . . ?
C5' N13' H13D 109.2 . . ?
H13A N13' H13D 133.9 . . ?
H13B N13' H13D 18.6 . . ?
H13F N13' H13D 113.3 . . ?
H13E N13' H13D 110.4 . . ?
H13C N13' H13D 108.7 . . ?
H9 O1 H10 110(2) . . ?

loop_
_geom_bond_atom_site_label_1
_geom_bond_atom_site_label_2
_geom_bond_distance
_geom_bond_site_symmetry_2
_geom_bond_publ_flag
Zn1 N12 2.1251(16) 3_657 ?
Zn1 N12 2.1251(16) . ?
Zn1 N11 2.1266(16) . ?
Zn1 N11 2.1266(16) 3_657 ?
Zn1 N3 2.3070(16) 3_657 ?
Zn1 N3 2.3070(16) . ?
C1 N4 1.325(3) . ?
C1 N1 1.331(3) . ?
C1 N5 1.403(2) . ?
C2 N10 1.326(3) . ?
C2 N7 1.329(3) . ?
C2 N6 1.406(2) . ?
C3 N11 1.473(2) . ?
C3 C4 1.513(3) . ?
C3 H3A 0.9700 . ?
C3 H3B 0.9700 . ?
C4 N12 1.479(2) . ?
C4 H4A 0.9700 . ?
C4 H4B 0.9700 . ?
N1 N2 1.336(2) . ?
N2 N3 1.317(2) . ?
N3 N4 1.331(2) . ?
N5 N6 1.256(2) . ?
N7 N8 1.335(2) . ?
N8 N9 1.322(2) . ?
N9 N10 1.336(3) . ?
N11 H11A 0.9000 . ?
N11 H11B 0.9000 . ?
N12 H12A 0.9000 . ?
N12 H12B 0.9000 . ?
C5 C5' 0.812(6) . ?
C5 C5 1.183(10) 2_665 ?
C5 N13 1.461(18) . ?
C5 N13' 1.513(19) . ?
C5 H5A 0.9600 . ?
C5 H5B 0.9600 . ?
C5 H5'B 0.7747 . ?
N13 C5' 1.473(18) . ?
N13 H13A 0.8998 . ?
N13 H13B 0.9000 . ?
N13 H13F 0.79(5) . ?
N13 H13E 0.8514 . ?
N13 H13C 0.8885 . ?
N13 H13D 1.0504 . ?
C5' N13' 1.531(19) . ?
C5' H5A 0.7383 . ?
C5' H5'A 0.9600 . ?
C5' H5'B 0.9601 . ?
N13' H13A 0.9798 . ?
N13' H13B 0.7497 . ?
N13' H13F 0.84(6) . ?
N13' H13E 0.9001 . ?
N13' H13C 0.9000 . ?
N13' H13D 0.8999 . ?
O1 H9 0.821(16) . ?
O1 H10 0.791(16) . ?
